data_4313745
loop_
_publ_author_name
'Jamie L. Manson'
'Jiyeong Gu'
'John A. Schlueter'
'H.-Hau Wang'

_publ_section_title
;
 Structures and Magnetic Behavior of 1-, 2-, and 3D Coordination Polymers
 in the Cu(II)-Dicyanamide-Pyrimidine Family
;
_journal_name_full 'Inorganic Chemistry'
_journal_page_first 3950
_journal_page_last 3955
_journal_paper_doi 10.1021/ic026164t
_journal_volume 42
_journal_year 2003
_chemical_formula_sum 'C6 H6 Cu N6 O4'
_chemical_formula_weight 289.71
_chemical_name_systematic
; 
 ? 
;
_space_group_IT_number 14
_symmetry_cell_setting monoclinic
_symmetry_space_group_name_Hall '-P 2yn'
_symmetry_space_group_name_H-M 'P 1 21/n 1'
_atom_sites_solution_hydrogens geom
_atom_sites_solution_primary direct
_atom_sites_solution_secondary difmap
_audit_creation_method SHELXL-97
_cell_angle_alpha 90.00
_cell_angle_beta 106.585(2)
_cell_angle_gamma 90.00
_cell_formula_units_Z 4
_cell_length_a 7.6475(3)
_cell_length_b 12.2422(5)
_cell_length_c 11.0286(4)
_cell_measurement_temperature 301(2)
_cell_volume 989.57(7)
_computing_structure_refinement 'SHELXL-97 (Sheldrick, 1997)'
_computing_structure_solution 'SHELXS-97 (Sheldrick, 1990)'
_diffrn_ambient_temperature 301(2)
_diffrn_measured_fraction_theta_full 0.951
_diffrn_measured_fraction_theta_max 0.951
_diffrn_radiation_monochromator graphite
_diffrn_radiation_source 'fine-focus sealed tube'
_diffrn_radiation_type MoK\a
_diffrn_radiation_wavelength 0.71073
_diffrn_reflns_av_R_equivalents 0.0518
_diffrn_reflns_av_sigmaI/netI 0.0342
_diffrn_reflns_limit_h_max 10
_diffrn_reflns_limit_h_min -8
_diffrn_reflns_limit_k_max 16
_diffrn_reflns_limit_k_min -16
_diffrn_reflns_limit_l_max 11
_diffrn_reflns_limit_l_min -14
_diffrn_reflns_number 6673
_diffrn_reflns_theta_full 28.29
_diffrn_reflns_theta_max 28.29
_diffrn_reflns_theta_min 2.55
_exptl_absorpt_coefficient_mu 2.223
_exptl_crystal_density_diffrn 1.945
_exptl_crystal_density_method 'not measured'
_exptl_crystal_F_000 580
_refine_diff_density_max 0.365
_refine_diff_density_min -0.319
_refine_diff_density_rms 0.061
_refine_ls_extinction_coef 0.0236(13)
_refine_ls_extinction_expression Fc^*^=kFc[1+0.001xFc^2^\l^3^/sin(2\q)]^-1/4^
_refine_ls_extinction_method SHELXL
_refine_ls_goodness_of_fit_ref 1.091
_refine_ls_hydrogen_treatment mixed
_refine_ls_matrix_type full
_refine_ls_number_parameters 163
_refine_ls_number_reflns 2336
_refine_ls_number_restraints 0
_refine_ls_restrained_S_all 1.091
_refine_ls_R_factor_all 0.0247
_refine_ls_R_factor_gt 0.0230
_refine_ls_shift/su_max 0.001
_refine_ls_shift/su_mean 0.000
_refine_ls_structure_factor_coef Fsqd
_refine_ls_weighting_details 'calc w=1/[\s^2^(Fo^2^)+(0.0266P)^2^+0.4280P] where P=(Fo^2^+2Fc^2^)/3'
_refine_ls_weighting_scheme calc
_refine_ls_wR_factor_gt 0.0625
_refine_ls_wR_factor_ref 0.0637
_reflns_number_gt 2196
_reflns_number_total 2336
_reflns_threshold_expression >2sigma(I)
_cod_data_source_file ic026164tsi20021108_021441_2.cif
_cod_data_source_block cudcapym_nitrate2
_cod_database_code 4313745

loop_
_symmetry_equiv_pos_as_xyz
'x, y, z'
'-x+1/2, y+1/2, -z+1/2'
'-x, -y, -z'
'x-1/2, -y-1/2, z-1/2'

loop_
_atom_site_label
_atom_site_type_symbol
_atom_site_fract_x
_atom_site_fract_y
_atom_site_fract_z
_atom_site_U_iso_or_equiv
_atom_site_adp_type
_atom_site_occupancy
_atom_site_symmetry_multiplicity
_atom_site_calc_flag
_atom_site_refinement_flags
_atom_site_disorder_assembly
_atom_site_disorder_group
Cu1 Cu 0.04251(2) 0.760541(16) 0.244735(16) 0.01950(9) Uani 1 1 d . . .
N5 N 0.18763(18) 0.84528(11) 0.39810(12) 0.0209(3) Uani 1 1 d . . .
N1 N 0.1297(2) 0.85526(12) 0.12690(13) 0.0274(3) Uani 1 1 d . . .
C1 C 0.2064(2) 0.88714(13) 0.05884(16) 0.0261(3) Uani 1 1 d . . .
C6 C 0.3025(2) 0.79137(14) 0.49267(14) 0.0219(3) Uani 1 1 d . . .
H6A H 0.3140 0.7165 0.4832 0.026 Uiso 1 1 calc R . .
O4 O -0.2018(2) 0.87948(13) 0.21654(15) 0.0350(3) Uani 1 1 d . . .
N2 N 0.2889(3) 0.93367(13) -0.01634(17) 0.0420(5) Uani 1 1 d . . .
C3 C 0.1708(2) 0.95310(14) 0.41027(15) 0.0259(3) Uani 1 1 d . . .
H3A H 0.0905 0.9923 0.3457 0.031 Uiso 1 1 calc R . .
N4 N 0.4532(2) 0.71032(14) 0.24151(15) 0.0302(3) Uani 1 1 d . . .
O2 O 0.5328(2) 0.78316(14) 0.31590(17) 0.0504(4) Uani 1 1 d . . .
O3 O 0.4943(2) 0.69508(16) 0.14238(16) 0.0551(4) Uani 1 1 d . . .
O1 O 0.3289(2) 0.65468(11) 0.26591(14) 0.0368(3) Uani 1 1 d . . .
C4 C 0.2716(3) 1.00698(14) 0.51792(17) 0.0305(4) Uani 1 1 d . . .
H4A H 0.2619 1.0821 0.5265 0.037 Uiso 1 1 calc R . .
N6 N 0.40184(18) 0.83664(11) 0.59961(12) 0.0211(3) Uani 1 1 d . . .
C5 C 0.3863(2) 0.94557(13) 0.61158(15) 0.0262(3) Uani 1 1 d . . .
H5A H 0.4550 0.9799 0.6850 0.031 Uiso 1 1 calc R . .
H4B H -0.290(4) 0.845(2) 0.221(2) 0.049(7) Uiso 1 1 d . . .
H4C H -0.220(4) 0.910(2) 0.158(3) 0.056(9) Uiso 1 1 d . . .
C2 C 0.3770(2) 0.87501(13) -0.07804(15) 0.0250(3) Uani 1 1 d . . .
N3 N 0.4596(2) 0.83513(12) -0.13785(13) 0.0281(3) Uani 1 1 d . . .

loop_
_atom_site_aniso_label
_atom_site_aniso_U_11
_atom_site_aniso_U_22
_atom_site_aniso_U_33
_atom_site_aniso_U_23
_atom_site_aniso_U_13
_atom_site_aniso_U_12
Cu1 0.01990(12) 0.02507(13) 0.01311(12) 0.00066(6) 0.00403(8) -0.00256(7)
N5 0.0210(6) 0.0247(6) 0.0162(6) 0.0002(5) 0.0041(5) -0.0006(5)
N1 0.0296(7) 0.0323(7) 0.0229(7) 0.0016(6) 0.0114(6) -0.0018(6)
C1 0.0302(8) 0.0251(8) 0.0258(8) -0.0017(6) 0.0124(7) 0.0010(6)
C6 0.0235(7) 0.0241(7) 0.0177(7) -0.0008(5) 0.0052(6) 0.0012(6)
O4 0.0291(7) 0.0373(7) 0.0389(8) 0.0046(6) 0.0105(6) 0.0029(6)
N2 0.0610(12) 0.0278(8) 0.0553(11) 0.0024(7) 0.0459(10) 0.0027(7)
C3 0.0275(8) 0.0252(8) 0.0230(7) 0.0040(6) 0.0038(6) 0.0013(6)
N4 0.0241(7) 0.0327(8) 0.0339(8) -0.0023(6) 0.0084(6) 0.0028(6)
O2 0.0377(8) 0.0544(9) 0.0603(10) -0.0254(8) 0.0159(8) -0.0142(7)
O3 0.0557(10) 0.0722(11) 0.0476(9) -0.0150(9) 0.0314(8) -0.0141(9)
O1 0.0383(7) 0.0308(6) 0.0458(8) -0.0044(6) 0.0195(6) -0.0042(6)
C4 0.0375(9) 0.0225(7) 0.0290(8) -0.0011(6) 0.0054(7) -0.0007(7)
N6 0.0217(6) 0.0252(6) 0.0161(6) -0.0006(5) 0.0047(5) 0.0000(5)
C5 0.0301(8) 0.0258(8) 0.0210(7) -0.0028(6) 0.0047(6) -0.0038(7)
C2 0.0297(8) 0.0246(7) 0.0230(7) 0.0017(6) 0.0110(6) -0.0010(6)
N3 0.0336(8) 0.0318(7) 0.0206(6) -0.0005(5) 0.0105(6) 0.0043(6)

loop_
_atom_type_symbol
_atom_type_description
_atom_type_scat_dispersion_real
_atom_type_scat_dispersion_imag
_atom_type_scat_source
C C 0.0033 0.0016 'International Tables Vol C Tables 4.2.6.8 and 6.1.1.4'
H H 0.0000 0.0000 'International Tables Vol C Tables 4.2.6.8 and 6.1.1.4'
N N 0.0061 0.0033 'International Tables Vol C Tables 4.2.6.8 and 6.1.1.4'
O O 0.0106 0.0060 'International Tables Vol C Tables 4.2.6.8 and 6.1.1.4'
Cu Cu 0.3201 1.2651 'International Tables Vol C Tables 4.2.6.8 and 6.1.1.4'

loop_
_geom_angle_atom_site_label_1
_geom_angle_atom_site_label_2
_geom_angle_atom_site_label_3
_geom_angle
_geom_angle_site_symmetry_1
_geom_angle_site_symmetry_3
_geom_angle_publ_flag
N3 Cu1 N1 179.03(6) 4_576 . ?
N3 Cu1 N5 87.61(6) 4_576 . ?
N1 Cu1 N5 92.35(6) . . ?
N3 Cu1 N6 88.42(6) 4_576 4_575 ?
N1 Cu1 N6 91.57(5) . 4_575 ?
N5 Cu1 N6 175.06(5) . 4_575 ?
N3 Cu1 O4 93.60(6) 4_576 . ?
N1 Cu1 O4 87.36(6) . . ?
N5 Cu1 O4 91.08(5) . . ?
N6 Cu1 O4 92.11(5) 4_575 . ?
N3 Cu1 O1 93.90(6) 4_576 . ?
N1 Cu1 O1 85.13(5) . . ?
N5 Cu1 O1 86.03(5) . . ?
N6 Cu1 O1 91.30(5) 4_575 . ?
O4 Cu1 O1 171.84(5) . . ?
C6 N5 C3 118.16(14) . . ?
C6 N5 Cu1 118.84(11) . . ?
C3 N5 Cu1 122.98(11) . . ?
C1 N1 Cu1 162.75(14) . . ?
N1 C1 N2 174.07(18) . . ?
N6 C6 N5 124.84(15) . . ?
C2 N2 C1 120.44(16) . . ?
N5 C3 C4 120.70(15) . . ?
O3 N4 O2 119.39(17) . . ?
O3 N4 O1 120.40(17) . . ?
O2 N4 O1 120.19(15) . . ?
N4 O1 Cu1 113.24(11) . . ?
C5 C4 C3 117.66(16) . . ?
C6 N6 C5 117.09(14) . . ?
C6 N6 Cu1 119.60(11) . 4_676 ?
C5 N6 Cu1 122.82(11) . 4_676 ?
N6 C5 C4 121.54(16) . . ?
N3 C2 N2 171.73(18) . . ?
C2 N3 Cu1 164.10(15) . 4_675 ?

loop_
_geom_bond_atom_site_label_1
_geom_bond_atom_site_label_2
_geom_bond_distance
_geom_bond_site_symmetry_2
_geom_bond_publ_flag
Cu1 N3 1.9799(14) 4_576 ?
Cu1 N1 1.9932(14) . ?
Cu1 N5 2.0242(13) . ?
Cu1 N6 2.0375(13) 4_575 ?
Cu1 O4 2.3185(14) . ?
Cu1 O1 2.4978(14) . ?
N5 C6 1.331(2) . ?
N5 C3 1.337(2) . ?
N1 C1 1.145(2) . ?
C1 N2 1.307(2) . ?
C6 N6 1.328(2) . ?
N2 C2 1.301(2) . ?
C3 C4 1.384(2) . ?
N4 O3 1.235(2) . ?
N4 O2 1.246(2) . ?
N4 O1 1.259(2) . ?
C4 C5 1.373(3) . ?
N6 C5 1.349(2) . ?
N6 Cu1 2.0375(13) 4_676 ?
C2 N3 1.145(2) . ?
N3 Cu1 1.9799(14) 4_675 ?

loop_
_geom_torsion_atom_site_label_1
_geom_torsion_atom_site_label_2
_geom_torsion_atom_site_label_3
_geom_torsion_atom_site_label_4
_geom_torsion
_geom_torsion_site_symmetry_1
_geom_torsion_site_symmetry_2
_geom_torsion_site_symmetry_3
_geom_torsion_site_symmetry_4
_geom_torsion_publ_flag
N3 Cu1 N5 C6 53.33(12) 4_576 . . . ?
N1 Cu1 N5 C6 -125.71(11) . . . . ?
N6 Cu1 N5 C6 16.7(6) 4_575 . . . ?
O4 Cu1 N5 C6 146.89(11) . . . . ?
O1 Cu1 N5 C6 -40.75(11) . . . . ?
N3 Cu1 N5 C3 -125.20(13) 4_576 . . . ?
N1 Cu1 N5 C3 55.77(13) . . . . ?
N6 Cu1 N5 C3 -161.8(5) 4_575 . . . ?
O4 Cu1 N5 C3 -31.64(13) . . . . ?
O1 Cu1 N5 C3 140.72(13) . . . . ?
N3 Cu1 N1 C1 17(4) 4_576 . . . ?
N5 Cu1 N1 C1 104.2(5) . . . . ?
N6 Cu1 N1 C1 -72.8(5) 4_575 . . . ?
O4 Cu1 N1 C1 -164.8(5) . . . . ?
O1 Cu1 N1 C1 18.4(5) . . . . ?
Cu1 N1 C1 N2 -161.6(17) . . . . ?
C3 N5 C6 N6 0.4(2) . . . . ?
Cu1 N5 C6 N6 -178.16(12) . . . . ?
N1 C1 N2 C2 180(100) . . . . ?
C6 N5 C3 C4 0.6(2) . . . . ?
Cu1 N5 C3 C4 179.14(13) . . . . ?
O3 N4 O1 Cu1 -107.18(17) . . . . ?
O2 N4 O1 Cu1 71.1(2) . . . . ?
N3 Cu1 O1 N4 -155.65(12) 4_576 . . . ?
N1 Cu1 O1 N4 24.38(12) . . . . ?
N5 Cu1 O1 N4 -68.32(12) . . . . ?
N6 Cu1 O1 N4 115.85(12) 4_575 . . . ?
O4 Cu1 O1 N4 1.2(4) . . . . ?
N5 C3 C4 C5 -1.0(3) . . . . ?
N5 C6 N6 C5 -1.0(2) . . . . ?
N5 C6 N6 Cu1 171.17(12) . . . 4_676 ?
C6 N6 C5 C4 0.6(2) . . . . ?
Cu1 N6 C5 C4 -171.33(13) 4_676 . . . ?
C3 C4 C5 N6 0.3(3) . . . . ?
C1 N2 C2 N3 -178.7(13) . . . . ?
N2 C2 N3 Cu1 -132.9(12) . . . 4_675 ?
